data_4108966
loop_
_publ_author_name
'Jianjun Zhang'
'Abdessadek Lachgar'

_publ_section_title
;
 Superexpanded Prussian-Blue Analogue with [Fe(CN)6]4-, [Nb6Cl12(CN)6]4-,
 and [Mn(salen)]+ as Building Units
;
_journal_name_full 'Journal of the American Chemical Society'
_journal_page_first 250
_journal_page_last 251
_journal_paper_doi 10.1021/ja066104c
_journal_volume 129
_journal_year 2007
_chemical_formula_sum 'C108 H95 Cl12 Fe Mn6 N24 Nb6 O17'
_chemical_formula_weight 3369.43
_chemical_name_systematic
; 
 ? 
;
_space_group_IT_number 148
_symmetry_cell_setting rhombohedral
_symmetry_space_group_name_Hall '-R 3'
_symmetry_space_group_name_H-M 'R -3 :H'
_atom_sites_solution_hydrogens geom
_atom_sites_solution_primary direct
_atom_sites_solution_secondary difmap
_audit_creation_method SHELXL-97
_cell_angle_alpha 90.00
_cell_angle_beta 90.00
_cell_angle_gamma 120.00
_cell_formula_units_Z 3
_cell_length_a 16.3466(18)
_cell_length_b 16.3466(18)
_cell_length_c 42.227(9)
_cell_measurement_reflns_used 4258
_cell_measurement_temperature 193(2)
_cell_measurement_theta_max 23.288
_cell_measurement_theta_min 3.822
_cell_volume 9772(3)
_computing_cell_refinement 'Bruker SMART'
_computing_data_collection 'Bruker SMART'
_computing_data_reduction 'Bruker SAINT'
_computing_molecular_graphics 'Bruker SHELXTL'
_computing_publication_material 'Bruker SHELXTL'
_computing_structure_refinement 'Bruker SHELXTL'
_computing_structure_solution 'Bruker SHELXTL'
_diffrn_ambient_temperature 193(2)
_diffrn_measured_fraction_theta_full 0.996
_diffrn_measured_fraction_theta_max 0.996
_diffrn_measurement_device_type 'CCD area detector'
_diffrn_measurement_method 'phi and omega scans'
_diffrn_radiation_monochromator graphite
_diffrn_radiation_source 'fine-focus sealed tube'
_diffrn_radiation_type MoK\a
_diffrn_radiation_wavelength 0.71073
_diffrn_reflns_av_R_equivalents 0.0597
_diffrn_reflns_av_sigmaI/netI 0.0430
_diffrn_reflns_limit_h_max 21
_diffrn_reflns_limit_h_min -21
_diffrn_reflns_limit_k_max 21
_diffrn_reflns_limit_k_min -21
_diffrn_reflns_limit_l_max 54
_diffrn_reflns_limit_l_min -54
_diffrn_reflns_number 29017
_diffrn_reflns_theta_full 27.50
_diffrn_reflns_theta_max 27.50
_diffrn_reflns_theta_min 3.82
_exptl_absorpt_coefficient_mu 1.487
_exptl_absorpt_correction_T_max 1.000000
_exptl_absorpt_correction_T_min 0.715811
_exptl_absorpt_correction_type multi-scan
_exptl_absorpt_process_details 'SADABS (Sheldrick, 1996)'
_exptl_crystal_colour black
_exptl_crystal_density_diffrn 1.718
_exptl_crystal_density_meas 0
_exptl_crystal_description block
_exptl_crystal_F_000 5019
_exptl_crystal_size_max 0.09
_exptl_crystal_size_mid 0.09
_exptl_crystal_size_min 0.07
_refine_diff_density_max 0.910
_refine_diff_density_min -0.972
_refine_diff_density_rms 0.118
_refine_ls_extinction_method none
_refine_ls_goodness_of_fit_ref 1.102
_refine_ls_hydrogen_treatment constr
_refine_ls_matrix_type full
_refine_ls_number_parameters 269
_refine_ls_number_reflns 4988
_refine_ls_number_restraints 0
_refine_ls_restrained_S_all 1.102
_refine_ls_R_factor_all 0.0672
_refine_ls_R_factor_gt 0.0528
_refine_ls_shift/su_max 0.001
_refine_ls_shift/su_mean 0.000
_refine_ls_structure_factor_coef Fsqd
_refine_ls_weighting_details 'calc w=1/[\s^2^(Fo^2^)+(0.0578P)^2^+53.5969P] where P=(Fo^2^+2Fc^2^)/3'
_refine_ls_weighting_scheme calc
_refine_ls_wR_factor_gt 0.1225
_refine_ls_wR_factor_ref 0.1282
_reflns_number_gt 4103
_reflns_number_total 4988
_reflns_threshold_expression >2sigma(I)
_cod_data_source_file ja066104csi20060831_094121.cif
_cod_data_source_block q1
_cod_original_sg_symbol_H-M 'R -3'
_cod_database_code 4108966

loop_
_symmetry_equiv_pos_as_xyz
'x, y, z'
'-y, x-y, z'
'-x+y, -x, z'
'x+2/3, y+1/3, z+1/3'
'-y+2/3, x-y+1/3, z+1/3'
'-x+y+2/3, -x+1/3, z+1/3'
'x+1/3, y+2/3, z+2/3'
'-y+1/3, x-y+2/3, z+2/3'
'-x+y+1/3, -x+2/3, z+2/3'
'-x, -y, -z'
'y, -x+y, -z'
'x-y, x, -z'
'-x+2/3, -y+1/3, -z+1/3'
'y+2/3, -x+y+1/3, -z+1/3'
'x-y+2/3, x+1/3, -z+1/3'
'-x+1/3, -y+2/3, -z+2/3'
'y+1/3, -x+y+2/3, -z+2/3'
'x-y+1/3, x+2/3, -z+2/3'

loop_
_atom_site_label
_atom_site_type_symbol
_atom_site_fract_x
_atom_site_fract_y
_atom_site_fract_z
_atom_site_U_iso_or_equiv
_atom_site_adp_type
_atom_site_occupancy
_atom_site_symmetry_multiplicity
_atom_site_calc_flag
_atom_site_refinement_flags
Nb1 Nb 0.44192(2) -0.23475(2) 0.195035(9) 0.02089(12) Uani 1 1 d .
Cl1 Cl 0.44873(8) -0.34508(7) 0.23318(3) 0.0305(2) Uani 1 1 d .
Cl2 Cl 0.57650(7) -0.22747(7) 0.16630(3) 0.0283(2) Uani 1 1 d .
Fe1 Fe 0.6667 0.3333 0.3333 0.0301(4) Uani 1 6 d S
Mn1 Mn 0.68895(5) 0.07403(5) 0.268572(19) 0.0379(2) Uani 1 1 d .
O1 O 0.7442(3) 0.0323(3) 0.29864(10) 0.0477(9) Uani 1 1 d .
O2 O 0.7975(3) 0.1305(3) 0.24280(10) 0.0518(10) Uani 1 1 d .
N1 N 0.5720(3) 0.0271(3) 0.29421(10) 0.0378(9) Uani 1 1 d .
N2 N 0.6182(3) 0.1090(3) 0.23846(10) 0.0401(10) Uani 1 1 d .
N101 N 0.6192(3) -0.0671(3) 0.24092(10) 0.0384(10) Uani 1 1 d .
N102 N 0.7325(3) 0.2172(3) 0.29420(11) 0.0444(10) Uani 1 1 d .
C1 C 0.7075(4) -0.0159(4) 0.32511(14) 0.0478(14) Uani 1 1 d .
C2 C 0.7617(5) -0.0465(5) 0.34230(16) 0.0630(18) Uani 1 1 d .
H2A H 0.8209 -0.0345 0.3341 0.076 Uiso 1 1 calc R
C3 C 0.7307(7) -0.0923(5) 0.36997(18) 0.079(2) Uani 1 1 d .
H3A H 0.7676 -0.1137 0.3807 0.095 Uiso 1 1 calc R
C4 C 0.6452(8) -0.1093(6) 0.38351(19) 0.089(3) Uani 1 1 d .
H4A H 0.6250 -0.1393 0.4035 0.107 Uiso 1 1 calc R
C5 C 0.5929(6) -0.0814(5) 0.36694(16) 0.073(2) Uani 1 1 d .
H5A H 0.5344 -0.0933 0.3757 0.088 Uiso 1 1 calc R
C6 C 0.6199(5) -0.0358(4) 0.33756(14) 0.0505(14) Uani 1 1 d .
C7 C 0.5575(4) -0.0114(4) 0.32140(13) 0.0470(13) Uani 1 1 d .
H7A H 0.5006 -0.0253 0.3319 0.056 Uiso 1 1 calc R
C8 C 0.5046(4) 0.0539(4) 0.28133(13) 0.0431(12) Uani 1 1 d .
H8A H 0.5173 0.1149 0.2905 0.052 Uiso 1 1 calc R
H8B H 0.4392 0.0052 0.2868 0.052 Uiso 1 1 calc R
C9 C 0.5161(4) 0.0626(4) 0.24614(13) 0.0460(13) Uani 1 1 d .
H9A H 0.4822 -0.0008 0.2363 0.055 Uiso 1 1 calc R
H9B H 0.4891 0.1006 0.2377 0.055 Uiso 1 1 calc R
C10 C 0.6526(4) 0.1625(4) 0.21438(13) 0.0473(13) Uani 1 1 d .
H10A H 0.6109 0.1740 0.2021 0.057 Uiso 1 1 calc R
C11 C 0.7495(5) 0.2068(4) 0.20432(15) 0.0556(16) Uani 1 1 d .
C12 C 0.7761(6) 0.2663(5) 0.17756(17) 0.072(2) Uani 1 1 d .
H12A H 0.7293 0.2749 0.1672 0.087 Uiso 1 1 calc R
C13 C 0.8647(7) 0.3113(6) 0.1660(2) 0.093(3) Uani 1 1 d .
H13A H 0.8808 0.3516 0.1481 0.112 Uiso 1 1 calc R
C14 C 0.9330(6) 0.2968(5) 0.1815(2) 0.091(3) Uani 1 1 d .
H14A H 0.9961 0.3280 0.1738 0.109 Uiso 1 1 calc R
C15 C 0.9103(5) 0.2392(5) 0.20687(19) 0.071(2) Uani 1 1 d .
H15A H 0.9582 0.2316 0.2168 0.086 Uiso 1 1 calc R
C16 C 0.8174(4) 0.1900(4) 0.21923(16) 0.0542(16) Uani 1 1 d .
C101 C 0.5608(3) -0.1257(3) 0.22577(11) 0.0313(10) Uani 1 1 d .
C102 C 0.7092(3) 0.2628(3) 0.30799(11) 0.0340(10) Uani 1 1 d .
O14 O 0.0000 0.0000 0.3549(10) 0.196(15) Uiso 0.50 3 d SP
O13 O 0.0000 0.0000 0.2208(9) 0.188(14) Uiso 0.50 3 d SP
O12 O 0.0000 0.0000 0.3181(10) 0.201(15) Uiso 0.50 3 d SP
O11 O 0.879(3) -0.007(3) 0.2416(11) 0.101(13) Uiso 0.17 1 d P
O10 O 0.893(3) 0.013(3) 0.2582(10) 0.096(12) Uiso 0.17 1 d P

loop_
_atom_site_aniso_label
_atom_site_aniso_U_11
_atom_site_aniso_U_22
_atom_site_aniso_U_33
_atom_site_aniso_U_23
_atom_site_aniso_U_13
_atom_site_aniso_U_12
Nb1 0.01847(19) 0.01878(19) 0.0247(2) -0.00209(14) -0.00227(14) 0.00878(15)
Cl1 0.0318(6) 0.0294(5) 0.0297(5) 0.0006(4) -0.0075(4) 0.0149(5)
Cl2 0.0188(5) 0.0257(5) 0.0385(6) -0.0025(4) 0.0000(4) 0.0098(4)
Fe1 0.0288(5) 0.0288(5) 0.0326(8) 0.000 0.000 0.0144(3)
Mn1 0.0303(4) 0.0375(4) 0.0448(5) -0.0082(3) -0.0031(3) 0.0160(3)
O1 0.045(2) 0.050(2) 0.056(2) -0.0117(19) -0.0155(18) 0.0293(19)
O2 0.036(2) 0.053(2) 0.061(3) -0.015(2) 0.0047(18) 0.0174(18)
N1 0.034(2) 0.033(2) 0.044(2) -0.0040(18) 0.0017(18) 0.0151(18)
N2 0.034(2) 0.036(2) 0.046(2) -0.0009(19) -0.0018(19) 0.0143(19)
N101 0.032(2) 0.036(2) 0.045(2) -0.0108(19) -0.0091(18) 0.0157(19)
N102 0.037(2) 0.039(2) 0.051(3) -0.008(2) 0.004(2) 0.015(2)
C1 0.059(4) 0.039(3) 0.048(3) -0.017(2) -0.018(3) 0.027(3)
C2 0.086(5) 0.053(4) 0.065(4) -0.023(3) -0.037(4) 0.046(4)
C3 0.125(7) 0.060(4) 0.066(5) -0.026(4) -0.052(5) 0.058(5)
C4 0.141(9) 0.072(5) 0.059(5) -0.007(4) -0.025(5) 0.057(6)
C5 0.107(6) 0.075(5) 0.050(4) 0.002(3) -0.004(4) 0.056(5)
C6 0.071(4) 0.044(3) 0.042(3) -0.009(2) -0.009(3) 0.032(3)
C7 0.050(3) 0.046(3) 0.046(3) -0.005(2) 0.002(3) 0.024(3)
C8 0.031(3) 0.037(3) 0.060(3) 0.003(2) 0.009(2) 0.016(2)
C9 0.034(3) 0.047(3) 0.057(3) 0.006(3) -0.005(2) 0.021(2)
C10 0.051(3) 0.044(3) 0.044(3) -0.003(2) 0.001(3) 0.022(3)
C11 0.055(4) 0.040(3) 0.056(4) -0.006(3) 0.010(3) 0.011(3)
C12 0.084(5) 0.048(4) 0.067(4) 0.005(3) 0.025(4) 0.020(4)
C13 0.106(7) 0.056(5) 0.086(6) 0.003(4) 0.049(5) 0.017(5)
C14 0.075(5) 0.044(4) 0.113(7) -0.011(4) 0.053(5) 0.001(4)
C15 0.051(4) 0.051(4) 0.093(5) -0.021(4) 0.023(4) 0.011(3)
C16 0.045(3) 0.039(3) 0.063(4) -0.018(3) 0.012(3) 0.010(3)
C101 0.031(2) 0.027(2) 0.036(2) -0.0031(19) -0.001(2) 0.015(2)
C102 0.034(3) 0.029(2) 0.037(3) -0.003(2) 0.001(2) 0.014(2)

loop_
_atom_type_symbol
_atom_type_description
_atom_type_scat_dispersion_real
_atom_type_scat_dispersion_imag
_atom_type_scat_source
C C 0.0033 0.0016 'International Tables Vol C Tables 4.2.6.8 and 6.1.1.4'
H H 0.0000 0.0000 'International Tables Vol C Tables 4.2.6.8 and 6.1.1.4'
N N 0.0061 0.0033 'International Tables Vol C Tables 4.2.6.8 and 6.1.1.4'
O O 0.0106 0.0060 'International Tables Vol C Tables 4.2.6.8 and 6.1.1.4'
Cl Cl 0.1484 0.1585 'International Tables Vol C Tables 4.2.6.8 and 6.1.1.4'
Mn Mn 0.3368 0.7283 'International Tables Vol C Tables 4.2.6.8 and 6.1.1.4'
Fe Fe 0.3463 0.8444 'International Tables Vol C Tables 4.2.6.8 and 6.1.1.4'
Nb Nb -2.0727 0.6215 'International Tables Vol C Tables 4.2.6.8 and 6.1.1.4'

loop_
_geom_angle_atom_site_label_1
_geom_angle_atom_site_label_2
_geom_angle_atom_site_label_3
_geom_angle
_geom_angle_site_symmetry_1
_geom_angle_site_symmetry_3
C101 Nb1 Cl1 81.76(12) . 2_545
C101 Nb1 Cl1 82.33(12) . .
Cl1 Nb1 Cl1 88.84(6) 2_545 .
C101 Nb1 Cl2 81.40(12) . .
Cl1 Nb1 Cl2 163.15(4) 2_545 .
Cl1 Nb1 Cl2 89.50(4) . .
C101 Nb1 Cl2 81.05(12) . 15_445
Cl1 Nb1 Cl2 87.95(4) 2_545 15_445
Cl1 Nb1 Cl2 163.36(4) . 15_445
Cl2 Nb1 Cl2 88.863(14) . 15_445
C101 Nb1 Nb1 134.94(12) . 14
Cl1 Nb1 Nb1 143.29(3) 2_545 14
Cl1 Nb1 Nb1 95.75(3) . 14
Cl2 Nb1 Nb1 53.54(3) . 14
Cl2 Nb1 Nb1 96.57(3) 15_445 14
C101 Nb1 Nb1 134.39(12) . 15_445
Cl1 Nb1 Nb1 95.76(3) 2_545 15_445
Cl1 Nb1 Nb1 143.28(3) . 15_445
Cl2 Nb1 Nb1 95.58(3) . 15_445
Cl2 Nb1 Nb1 53.35(3) 15_445 15_445
Nb1 Nb1 Nb1 60.135(19) 14 15_445
C101 Nb1 Nb1 135.61(12) . 3_655
Cl1 Nb1 Nb1 95.87(3) 2_545 3_655
Cl1 Nb1 Nb1 53.28(3) . 3_655
Cl2 Nb1 Nb1 96.55(3) . 3_655
Cl2 Nb1 Nb1 143.34(3) 15_445 3_655
Nb1 Nb1 Nb1 59.933(10) 14 3_655
Nb1 Nb1 Nb1 90.0 15_445 3_655
C101 Nb1 Nb1 135.05(12) . 2_545
Cl1 Nb1 Nb1 53.29(3) 2_545 2_545
Cl1 Nb1 Nb1 95.85(3) . 2_545
Cl2 Nb1 Nb1 143.53(3) . 2_545
Cl2 Nb1 Nb1 95.29(3) 15_445 2_545
Nb1 Nb1 Nb1 90.0 14 2_545
Nb1 Nb1 Nb1 59.932(10) 15_445 2_545
Nb1 Nb1 Nb1 60.0 3_655 2_545
Nb1 Cl1 Nb1 73.43(3) 3_655 .
Nb1 Cl2 Nb1 73.11(3) . 14
C102 Fe1 C102 92.5(2) . 2_655
C102 Fe1 C102 92.5(2) . 3_665
C102 Fe1 C102 92.5(2) 2_655 3_665
C102 Fe1 C102 87.5(2) . 18_545
C102 Fe1 C102 87.5(2) 2_655 18_545
C102 Fe1 C102 179.996(1) 3_665 18_545
C102 Fe1 C102 87.5(2) . 17
C102 Fe1 C102 179.996(1) 2_655 17
C102 Fe1 C102 87.5(2) 3_665 17
C102 Fe1 C102 92.5(2) 18_545 17
C102 Fe1 C102 180.0(2) . 16_655
C102 Fe1 C102 87.5(2) 2_655 16_655
C102 Fe1 C102 87.5(2) 3_665 16_655
C102 Fe1 C102 92.5(2) 18_545 16_655
C102 Fe1 C102 92.5(2) 17 16_655
O1 Mn1 O2 93.57(19) . .
O1 Mn1 N2 174.37(18) . .
O2 Mn1 N2 91.76(19) . .
O1 Mn1 N1 92.08(18) . .
O2 Mn1 N1 173.13(19) . .
N2 Mn1 N1 82.73(18) . .
O1 Mn1 N101 93.78(16) . .
O2 Mn1 N101 94.05(16) . .
N2 Mn1 N101 84.03(16) . .
N1 Mn1 N101 89.46(16) . .
O1 Mn1 N102 95.16(17) . .
O2 Mn1 N102 92.09(16) . .
N2 Mn1 N102 86.45(17) . .
N1 Mn1 N102 83.52(16) . .
N101 Mn1 N102 168.81(16) . .
C1 O1 Mn1 129.1(4) . .
C16 O2 Mn1 128.6(4) . .
C7 N1 C8 119.8(5) . .
C7 N1 Mn1 126.0(4) . .
C8 N1 Mn1 113.6(3) . .
C10 N2 C9 121.6(5) . .
C10 N2 Mn1 126.0(4) . .
C9 N2 Mn1 112.4(3) . .
C101 N101 Mn1 154.4(4) . .
C102 N102 Mn1 147.9(4) . .
O1 C1 C6 124.1(5) . .
O1 C1 C2 117.7(6) . .
C6 C1 C2 118.2(6) . .
C3 C2 C1 120.9(8) . .
C3 C2 H2A 119.6 . .
C1 C2 H2A 119.6 . .
C2 C3 C4 121.8(7) . .
C2 C3 H3A 119.1 . .
C4 C3 H3A 119.1 . .
C5 C4 C3 117.3(8) . .
C5 C4 H4A 121.3 . .
C3 C4 H4A 121.3 . .
C4 C5 C6 123.7(8) . .
C4 C5 H5A 118.2 . .
C6 C5 H5A 118.2 . .
C5 C6 C1 118.0(6) . .
C5 C6 C7 119.2(6) . .
C1 C6 C7 122.7(5) . .
N1 C7 C6 125.6(6) . .
N1 C7 H7A 117.2 . .
C6 C7 H7A 117.2 . .
N1 C8 C9 108.5(4) . .
N1 C8 H8A 110.0 . .
C9 C8 H8A 110.0 . .
N1 C8 H8B 110.0 . .
C9 C8 H8B 110.0 . .
H8A C8 H8B 108.4 . .
N2 C9 C8 108.7(4) . .
N2 C9 H9A 109.9 . .
C8 C9 H9A 109.9 . .
N2 C9 H9B 109.9 . .
C8 C9 H9B 109.9 . .
H9A C9 H9B 108.3 . .
N2 C10 C11 125.4(6) . .
N2 C10 H10A 117.3 . .
C11 C10 H10A 117.3 . .
C12 C11 C16 119.3(6) . .
C12 C11 C10 117.7(7) . .
C16 C11 C10 122.9(6) . .
C13 C12 C11 122.9(9) . .
C13 C12 H12A 118.6 . .
C11 C12 H12A 118.6 . .
C12 C13 C14 117.8(8) . .
C12 C13 H13A 121.1 . .
C14 C13 H13A 121.1 . .
C15 C14 C13 121.3(7) . .
C15 C14 H14A 119.4 . .
C13 C14 H14A 119.4 . .
C14 C15 C16 122.1(8) . .
C14 C15 H15A 119.0 . .
C16 C15 H15A 119.0 . .
O2 C16 C11 123.5(5) . .
O2 C16 C15 119.8(7) . .
C11 C16 C15 116.6(7) . .
N101 C101 Nb1 176.1(4) . .
N102 C102 Fe1 176.3(5) . .

loop_
_geom_bond_atom_site_label_1
_geom_bond_atom_site_label_2
_geom_bond_distance
_geom_bond_site_symmetry_2
Nb1 C101 2.275(5) .
Nb1 Cl1 2.4612(11) 2_545
Nb1 Cl1 2.4618(11) .
Nb1 Cl2 2.4626(11) .
Nb1 Cl2 2.4688(11) 15_445
Nb1 Nb1 2.9371(8) 14
Nb1 Nb1 2.9372(8) 15_445
Nb1 Nb1 2.9432(7) 3_655
Nb1 Nb1 2.9432(7) 2_545
Cl1 Nb1 2.4612(11) 3_655
Cl2 Nb1 2.4687(11) 14
Fe1 C102 1.939(5) .
Fe1 C102 1.939(5) 2_655
Fe1 C102 1.939(5) 3_665
Fe1 C102 1.939(5) 18_545
Fe1 C102 1.939(5) 17
Fe1 C102 1.939(5) 16_655
Mn1 O1 1.874(4) .
Mn1 O2 1.883(4) .
Mn1 N2 1.985(4) .
Mn1 N1 1.987(4) .
Mn1 N101 2.314(4) .
Mn1 N102 2.343(4) .
O1 C1 1.326(7) .
O2 C16 1.314(8) .
N1 C7 1.274(7) .
N1 C8 1.478(7) .
N2 C10 1.274(7) .
N2 C9 1.484(7) .
N101 C101 1.151(6) .
N102 C102 1.150(6) .
C1 C6 1.402(9) .
C1 C2 1.417(8) .
C2 C3 1.343(11) .
C2 H2A 0.9500 .
C3 C4 1.402(12) .
C3 H3A 0.9500 .
C4 C5 1.350(11) .
C4 H4A 0.9500 .
C5 C6 1.400(9) .
C5 H5A 0.9500 .
C6 C7 1.439(8) .
C7 H7A 0.9500 .
C8 C9 1.495(8) .
C8 H8A 0.9900 .
C8 H8B 0.9900 .
C9 H9A 0.9900 .
C9 H9B 0.9900 .
C10 C11 1.438(8) .
C10 H10A 0.9500 .
C11 C12 1.410(9) .
C11 C16 1.416(10) .
C12 C13 1.346(11) .
C12 H12A 0.9500 .
C13 C14 1.412(13) .
C13 H13A 0.9500 .
C14 C15 1.351(12) .
C14 H14A 0.9500 .
C15 C16 1.416(8) .
C15 H15A 0.9500 .
O14 O12 1.55(5) .
O11 O10 0.76(5) .
